data_7055624
loop_
_publ_author_name
'Dong, Wen-Kui'
'Ma, Jian-Chun'
'Zhu, Li-Chun'
'Zhang, Yang'

_publ_section_title
;
 Nine self-assembled nickel(ii)--lanthanide(iii) heterometallic complexes
 constructed from a Salamo-type bisoxime and bearing a N- or O-donor
 auxiliary ligand: syntheses, structures and magnetic properties
;
_journal_issue 8
_journal_name_full 'New J. Chem.'
_journal_page_first 6998
_journal_paper_doi 10.1039/C6NJ00855K
_journal_volume 40
_journal_year 2016
_chemical_formula_moiety 'C50 H54 N10 Ni2 O30 Tb2'
_chemical_formula_sum 'C50 H54 N10 Ni2 O30 Tb2'
_chemical_formula_weight 1710.29
_chemical_name_systematic
;
 ?
;
_space_group_crystal_system triclinic
_space_group_IT_number 2
_space_group_name_Hall '-P 1'
_space_group_name_H-M_alt 'P -1'
_symmetry_space_group_name_Hall '-P 1'
_symmetry_space_group_name_H-M 'P -1'
_atom_sites_solution_hydrogens geom
_atom_sites_solution_primary direct
_audit_creation_date 2015-08-26
_audit_creation_method
;
Olex2 1.2
(compiled 2015.01.26 svn.r3150 for OlexSys, GUI svn.r4998)
;
_audit_update_record
;
2015-11-01 deposited with the CCDC.
2016-06-08 downloaded from the CCDC.
;
_cell_angle_alpha 99.027(6)
_cell_angle_beta 95.068(5)
_cell_angle_gamma 101.985(7)
_cell_formula_units_Z 1
_cell_length_a 10.5724(8)
_cell_length_b 12.5483(12)
_cell_length_c 13.8671(7)
_cell_measurement_reflns_used 3843
_cell_measurement_temperature 296.71(10)
_cell_measurement_theta_max 25.3830
_cell_measurement_theta_min 3.5040
_cell_volume 1763.3(2)
_computing_cell_refinement
;
CrysAlisPro, Agilent Technologies,
Version 1.171.37.33 (release 27-03-2014 CrysAlis171 .NET)
(compiled Mar 27 2014,17:12:48)
;
_computing_data_collection
;
CrysAlisPro, Agilent Technologies,
Version 1.171.37.33 (release 27-03-2014 CrysAlis171 .NET)
(compiled Mar 27 2014,17:12:48)
;
_computing_data_reduction
;
CrysAlisPro, Agilent Technologies,
Version 1.171.37.33 (release 27-03-2014 CrysAlis171 .NET)
(compiled Mar 27 2014,17:12:48)
;
_computing_molecular_graphics 'Olex2 (Dolomanov et al., 2009)'
_computing_publication_material 'Olex2 (Dolomanov et al., 2009)'
_computing_structure_refinement 'ShelXL (Sheldrick, 2008)'
_computing_structure_solution 'ShelXS (Sheldrick, 2008)'
_diffrn_ambient_environment air
_diffrn_ambient_temperature 296.71(10)
_diffrn_detector 'CCD plate'
_diffrn_detector_area_resol_mean 16.0733
_diffrn_detector_type Eos
_diffrn_measured_fraction_theta_full 0.995
_diffrn_measured_fraction_theta_max 0.995
_diffrn_measurement_details
;
  1 omega  -46.00   41.00   1.5000    2.0000
omega____ theta____ kappa____ phi______ frames
    -       20.5854  -57.0000   30.0000 58

  2 omega  -19.00   11.00   1.5000    2.0000
omega____ theta____ kappa____ phi______ frames
    -      -17.1479  -99.0000  -30.0000 20

  3 omega  -14.00   25.00   1.5000    2.0000
omega____ theta____ kappa____ phi______ frames
    -      -17.1479  -99.0000   60.0000 26

  4 omega  -36.00   36.00   1.5000    2.0000
omega____ theta____ kappa____ phi______ frames
    -       20.5854  -57.0000  150.0000 48

  5 omega  -50.00   40.00   1.5000    2.0000
omega____ theta____ kappa____ phi______ frames
    -       20.5854  -38.0000  -90.0000 60

  6 omega  -20.00   55.00   1.5000    2.0000
omega____ theta____ kappa____ phi______ frames
    -       20.5854  -99.0000  -90.0000 50
;
_diffrn_measurement_device 'four-circle diffractometer'
_diffrn_measurement_device_type 'SuperNova, Dual, Cu at zero, Eos'
_diffrn_measurement_method '\w scans'
_diffrn_orient_matrix_UB_11 0.0260956000
_diffrn_orient_matrix_UB_12 -0.0472838000
_diffrn_orient_matrix_UB_13 -0.0127515000
_diffrn_orient_matrix_UB_21 -0.0604205000
_diffrn_orient_matrix_UB_22 -0.0347874000
_diffrn_orient_matrix_UB_23 0.0046572000
_diffrn_orient_matrix_UB_31 -0.0211450000
_diffrn_orient_matrix_UB_32 -0.0021945000
_diffrn_orient_matrix_UB_33 -0.0504059000
_diffrn_radiation_monochromator mirror
_diffrn_radiation_probe x-ray
_diffrn_radiation_type MoK\a
_diffrn_radiation_wavelength 0.71073
_diffrn_reflns_av_R_equivalents 0.0418
_diffrn_reflns_av_unetI/netI 0.0811
_diffrn_reflns_Laue_measured_fraction_full 0.995
_diffrn_reflns_Laue_measured_fraction_max 0.995
_diffrn_reflns_limit_h_max 14
_diffrn_reflns_limit_h_min -13
_diffrn_reflns_limit_k_max 16
_diffrn_reflns_limit_k_min -16
_diffrn_reflns_limit_l_max 18
_diffrn_reflns_limit_l_min -17
_diffrn_reflns_number 13785
_diffrn_reflns_point_group_measured_fraction_full 0.995
_diffrn_reflns_point_group_measured_fraction_max 0.995
_diffrn_reflns_theta_full 25.500
_diffrn_reflns_theta_max 26.020
_diffrn_reflns_theta_min 3.493
_diffrn_source 'SuperNova (Mo) X-ray Source'
_exptl_absorpt_coefficient_mu 2.593
_exptl_absorpt_correction_T_max 1.00000
_exptl_absorpt_correction_T_min 0.98400
_exptl_absorpt_correction_type multi-scan
_exptl_absorpt_process_details
;
CrysAlisPro, Agilent Technologies,
Version 1.171.37.33 (release 27-03-2014 CrysAlis171 .NET)
(compiled Mar 27 2014,17:12:48)
Empirical absorption correction using spherical harmonics,
 implemented in SCALE3 ABSPACK scaling algorithm.
;
_exptl_crystal_colour 'clear light green'
_exptl_crystal_colour_lustre clear
_exptl_crystal_colour_modifier light
_exptl_crystal_colour_primary green
_exptl_crystal_density_diffrn 1.611
_exptl_crystal_description block
_exptl_crystal_F_000 850
_exptl_crystal_size_max 0.33
_exptl_crystal_size_mid 0.29
_exptl_crystal_size_min 0.27
_refine_diff_density_max 1.226
_refine_diff_density_min -0.616
_refine_diff_density_rms 0.111
_refine_ls_extinction_method none
_refine_ls_goodness_of_fit_ref 0.996
_refine_ls_hydrogen_treatment constr
_refine_ls_matrix_type full
_refine_ls_number_parameters 428
_refine_ls_number_reflns 6907
_refine_ls_number_restraints 0
_refine_ls_restrained_S_all 0.996
_refine_ls_R_factor_all 0.0545
_refine_ls_R_factor_gt 0.0400
_refine_ls_shift/su_max 0.001
_refine_ls_shift/su_mean 0.000
_refine_ls_structure_factor_coef Fsqd
_refine_ls_weighting_details
;
 w=1/[\s^2^(Fo^2^)+(0.0268P)^2^]
 where P=(Fo^2^+2Fc^2^)/3
;
_refine_ls_weighting_scheme calc
_refine_ls_wR_factor_gt 0.0781
_refine_ls_wR_factor_ref 0.0851
_reflns_Friedel_coverage 0.000
_reflns_number_gt 5551
_reflns_number_total 6907
_reflns_threshold_expression 'I > 2\s(I)'
_cod_data_source_file c6nj00855k1.cif
_cod_data_source_block d791
_cod_depositor_comments 'Adding full bibliography for 7055617--7055625.cif.'
_cod_database_code 7055624
_shelx_space_group_comment
;
The symmetry employed for this shelxl refinement is uniquely defined
by the following loop, which should always be used as a source of
symmetry information in preference to the above space-group names.
They are only intended as comments.
;
_reflns_odcompleteness_completeness 99.72
_reflns_odcompleteness_iscentric 1
_reflns_odcompleteness_theta 26.32
_olex2_refinement_description
;
1. Fixed Uiso
 At 1.2 times of:
  All C(H) groups, All C(H,H) groups
 At 1.5 times of:
  All C(H,H,H) groups
2.a Secondary CH2 refined with riding coordinates:
 C9(H9A,H9B), C10(H10A,H10B)
2.b Aromatic/amide H refined with riding coordinates:
 C3(H3), C4(H4), C5(H5), C8(H8), C11(H11), C15(H15), C16(H16), C17(H17),
 C19(H19), C24(H24), C25(H25)
2.c Idealised Me refined as rotating group:
 C1(H1A,H1B,H1C), C18(H18A,H18B,H18C), C20(H20A,H20B,H20C), C21(H21A,H21B,H21C)
;
_olex2_date_sample_data_collection 2015-07-03
_olex2_submission_special_instructions 'No special instructions were received'

loop_
_space_group_symop_operation_xyz
'x, y, z'
'-x, -y, -z'

loop_
_atom_site_label
_atom_site_type_symbol
_atom_site_fract_x
_atom_site_fract_y
_atom_site_fract_z
_atom_site_U_iso_or_equiv
_atom_site_adp_type
_atom_site_occupancy
_atom_site_site_symmetry_order
_atom_site_calc_flag
_atom_site_refinement_flags_posn
Tb1 Tb 0.62515(2) 0.25106(2) 0.31089(2) 0.03080(8) Uani 1 1 d .
Ni1 Ni 0.84344(6) 0.26195(5) 0.14489(4) 0.03222(15) Uani 1 1 d .
O1 O 0.7316(3) 0.4163(3) 0.4343(2) 0.0386(8) Uani 1 1 d .
O2 O 0.8380(3) 0.3329(3) 0.2876(2) 0.0317(7) Uani 1 1 d .
O3 O 1.1160(3) 0.3674(4) 0.0859(3) 0.0589(11) Uani 1 1 d .
O4 O 0.8472(4) 0.2022(4) -0.0844(2) 0.0662(12) Uani 1 1 d .
O5 O 0.6768(3) 0.1601(3) 0.1715(2) 0.0343(8) Uani 1 1 d .
O6 O 0.5340(3) 0.0431(3) 0.2754(2) 0.0459(9) Uani 1 1 d .
O7 O 0.7458(3) 0.3705(3) 0.0978(2) 0.0367(8) Uani 1 1 d .
O8 O 0.5962(3) 0.3689(3) 0.2033(2) 0.0399(8) Uani 1 1 d .
O9 O 0.7702(3) 0.1632(3) 0.4060(2) 0.0448(9) Uani 1 1 d .
O10 O 0.5995(4) 0.1962(3) 0.4717(2) 0.0512(10) Uani 1 1 d .
O11 O 0.7421(4) 0.1267(4) 0.5519(3) 0.0771(14) Uani 1 1 d .
O12 O 0.4544(3) 0.3387(3) 0.3722(2) 0.0501(10) Uani 1 1 d .
O13 O 0.3852(3) 0.1998(3) 0.2555(3) 0.0502(9) Uani 1 1 d .
O14 O 0.2541(4) 0.3027(4) 0.3041(3) 0.0743(13) Uani 1 1 d .
O15 O 0.9429(3) 0.1478(3) 0.1817(2) 0.0390(8) Uani 1 1 d .
N1 N 1.0214(4) 0.3768(4) 0.1511(3) 0.0423(11) Uani 1 1 d .
N2 N 0.8034(4) 0.1664(4) 0.0021(3) 0.0463(12) Uani 1 1 d .
N3 N 0.7062(5) 0.1610(4) 0.4800(3) 0.0523(12) Uani 1 1 d .
N4 N 0.3596(4) 0.2813(4) 0.3101(3) 0.0461(11) Uani 1 1 d .
N5 N 1.0335(5) 0.0676(4) 0.2950(3) 0.0578(14) Uani 1 1 d .
C1 C 0.6758(5) 0.4596(5) 0.5198(3) 0.0552(16) Uani 1 1 d .
H1A H 0.6429 0.5226 0.5075 0.083 Uiso 1 1 calc GR
H1B H 0.7418 0.4815 0.5758 0.083 Uiso 1 1 calc GR
H1C H 0.6060 0.4034 0.5328 0.083 Uiso 1 1 calc GR
C2 C 0.8386(5) 0.4864(4) 0.4094(3) 0.0371(12) Uani 1 1 d .
C3 C 0.8908(5) 0.5929(5) 0.4584(4) 0.0489(14) Uani 1 1 d .
H3 H 0.8549 0.6223 0.5126 0.059 Uiso 1 1 calc R
C4 C 0.9960(6) 0.6553(5) 0.4269(4) 0.0577(16) Uani 1 1 d .
H4 H 1.0308 0.7278 0.4589 0.069 Uiso 1 1 calc R
C5 C 1.0506(5) 0.6111(5) 0.3477(4) 0.0532(15) Uani 1 1 d .
H5 H 1.1234 0.6535 0.3278 0.064 Uiso 1 1 calc R
C6 C 0.9978(5) 0.5028(4) 0.2968(4) 0.0408(12) Uani 1 1 d .
C7 C 0.8910(4) 0.4380(4) 0.3285(3) 0.0310(11) Uani 1 1 d .
C8 C 1.0631(5) 0.4642(5) 0.2159(4) 0.0455(13) Uani 1 1 d .
H8 H 1.1440 0.5075 0.2104 0.055 Uiso 1 1 calc R
C9 C 1.0672(6) 0.2813(6) 0.0045(4) 0.0578(17) Uani 1 1 d .
H9A H 1.0428 0.2119 0.0279 0.069 Uiso 1 1 calc R
H9B H 1.1358 0.2752 -0.0368 0.069 Uiso 1 1 calc R
C10 C 0.9511(6) 0.2994(6) -0.0563(4) 0.0662(19) Uani 1 1 d .
H10A H 0.9182 0.3577 -0.0192 0.079 Uiso 1 1 calc R
H10B H 0.9790 0.3245 -0.1154 0.079 Uiso 1 1 calc R
C11 C 0.7379(6) 0.0655(6) -0.0192(4) 0.0554(16) Uani 1 1 d .
H11 H 0.7354 0.0289 -0.0833 0.066 Uiso 1 1 calc R
C12 C 0.6685(5) 0.0041(5) 0.0454(4) 0.0457(13) Uani 1 1 d .
C13 C 0.6399(5) 0.0526(4) 0.1352(3) 0.0364(11) Uani 1 1 d .
C14 C 0.5618(5) -0.0143(4) 0.1892(4) 0.0429(13) Uani 1 1 d .
C15 C 0.5185(6) -0.1272(5) 0.1563(5) 0.0645(18) Uani 1 1 d .
H15 H 0.4673 -0.1710 0.1929 0.077 Uiso 1 1 calc R
C16 C 0.5523(7) -0.1736(5) 0.0685(5) 0.076(2) Uani 1 1 d .
H16 H 0.5261 -0.2497 0.0471 0.092 Uiso 1 1 calc R
C17 C 0.6224(6) -0.1111(6) 0.0130(4) 0.0646(18) Uani 1 1 d .
H17 H 0.6408 -0.1441 -0.0474 0.077 Uiso 1 1 calc R
C18 C 0.4411(5) -0.0167(5) 0.3301(4) 0.0591(16) Uani 1 1 d .
H18A H 0.4770 -0.0726 0.3553 0.089 Uiso 1 1 calc GR
H18B H 0.3618 -0.0511 0.2873 0.089 Uiso 1 1 calc GR
H18C H 0.4230 0.0339 0.3838 0.089 Uiso 1 1 calc GR
C19 C 0.9859(5) 0.1451(4) 0.2664(4) 0.0416(13) Uani 1 1 d .
H19 H 0.9836 0.2052 0.3144 0.050 Uiso 1 1 calc R
C20 C 1.0551(12) -0.0178(8) 0.2235(6) 0.154(5) Uani 1 1 d .
H20A H 0.9730 -0.0621 0.1906 0.231 Uiso 1 1 calc GR
H20B H 1.1021 -0.0635 0.2549 0.231 Uiso 1 1 calc GR
H20C H 1.1051 0.0140 0.1763 0.231 Uiso 1 1 calc GR
C21 C 1.0867(8) 0.0738(6) 0.3948(4) 0.093(3) Uani 1 1 d .
H21A H 1.0742 0.1399 0.4344 0.139 Uiso 1 1 calc GR
H21B H 1.1781 0.0755 0.3978 0.139 Uiso 1 1 calc GR
H21C H 1.0433 0.0102 0.4192 0.139 Uiso 1 1 calc GR
C22 C 0.6424(4) 0.3924(4) 0.1261(3) 0.0309(10) Uani 1 1 d .
C23 C 0.5687(4) 0.4497(4) 0.0626(3) 0.0273(10) Uani 1 1 d .
C24 C 0.6248(4) 0.4905(4) -0.0157(3) 0.0340(11) Uani 1 1 d .
H24 H 0.7086 0.4836 -0.0264 0.041 Uiso 1 1 calc R
C25 C 0.4441(4) 0.4591(4) 0.0771(3) 0.0340(11) Uani 1 1 d .
H25 H 0.4060 0.4313 0.1286 0.041 Uiso 1 1 calc R

loop_
_atom_site_aniso_label
_atom_site_aniso_U_11
_atom_site_aniso_U_22
_atom_site_aniso_U_33
_atom_site_aniso_U_23
_atom_site_aniso_U_13
_atom_site_aniso_U_12
Tb1 0.02904(14) 0.03221(15) 0.03357(13) 0.00920(10) 0.00787(10) 0.00821(10)
Ni1 0.0278(3) 0.0409(4) 0.0319(3) 0.0097(3) 0.0075(3) 0.0127(3)
O1 0.0372(19) 0.038(2) 0.0383(18) -0.0016(15) 0.0076(15) 0.0077(17)
O2 0.0334(18) 0.0292(19) 0.0342(16) 0.0059(14) 0.0084(14) 0.0087(15)
O3 0.038(2) 0.087(3) 0.056(2) 0.020(2) 0.0259(19) 0.010(2)
O4 0.070(3) 0.101(4) 0.034(2) 0.014(2) 0.012(2) 0.030(3)
O5 0.0332(18) 0.030(2) 0.0392(17) 0.0051(15) 0.0052(15) 0.0061(16)
O6 0.040(2) 0.037(2) 0.060(2) 0.0160(18) 0.0112(18) -0.0006(17)
O7 0.0328(18) 0.047(2) 0.0396(17) 0.0197(16) 0.0108(15) 0.0170(17)
O8 0.041(2) 0.045(2) 0.0432(18) 0.0210(17) 0.0163(16) 0.0163(18)
O9 0.042(2) 0.051(2) 0.048(2) 0.0229(18) 0.0107(17) 0.0134(19)
O10 0.047(2) 0.065(3) 0.050(2) 0.023(2) 0.0182(18) 0.015(2)
O11 0.070(3) 0.100(4) 0.074(3) 0.065(3) 0.010(2) 0.011(3)
O12 0.035(2) 0.067(3) 0.046(2) -0.0065(19) 0.0054(17) 0.018(2)
O13 0.036(2) 0.045(2) 0.065(2) 0.001(2) 0.0017(18) 0.0046(19)
O14 0.035(2) 0.080(3) 0.104(3) -0.006(3) -0.001(2) 0.026(2)
O15 0.0372(19) 0.047(2) 0.0389(18) 0.0118(16) 0.0078(16) 0.0205(17)
N1 0.028(2) 0.059(3) 0.051(3) 0.029(2) 0.020(2) 0.013(2)
N2 0.042(3) 0.073(4) 0.032(2) 0.012(2) 0.010(2) 0.026(3)
N3 0.049(3) 0.053(3) 0.055(3) 0.025(3) 0.003(2) 0.001(3)
N4 0.032(3) 0.054(3) 0.056(3) 0.007(2) 0.008(2) 0.017(2)
N5 0.085(4) 0.060(3) 0.049(3) 0.018(2) 0.023(3) 0.051(3)
C1 0.055(4) 0.073(4) 0.038(3) -0.005(3) 0.011(3) 0.023(3)
C2 0.034(3) 0.035(3) 0.043(3) 0.008(2) -0.004(2) 0.013(2)
C3 0.042(3) 0.038(3) 0.059(3) -0.009(3) -0.010(3) 0.011(3)
C4 0.041(3) 0.043(4) 0.079(4) -0.004(3) -0.011(3) 0.006(3)
C5 0.042(3) 0.041(4) 0.072(4) 0.017(3) -0.001(3) -0.003(3)
C6 0.028(3) 0.041(3) 0.049(3) 0.011(3) -0.003(2) -0.001(2)
C7 0.033(3) 0.030(3) 0.034(2) 0.014(2) 0.002(2) 0.011(2)
C8 0.029(3) 0.047(4) 0.058(3) 0.021(3) -0.001(3) -0.005(3)
C9 0.051(4) 0.087(5) 0.049(3) 0.020(3) 0.027(3) 0.032(4)
C10 0.065(4) 0.103(6) 0.047(3) 0.032(4) 0.026(3) 0.033(4)
C11 0.055(4) 0.071(5) 0.037(3) -0.009(3) -0.006(3) 0.028(4)
C12 0.047(3) 0.046(4) 0.037(3) -0.008(3) -0.011(2) 0.013(3)
C13 0.037(3) 0.030(3) 0.040(3) 0.000(2) -0.009(2) 0.014(2)
C14 0.036(3) 0.037(3) 0.050(3) 0.008(3) -0.008(2) 0.003(3)
C15 0.058(4) 0.038(4) 0.083(5) 0.009(3) -0.025(3) -0.005(3)
C16 0.094(6) 0.035(4) 0.079(5) -0.016(4) -0.033(4) 0.004(4)
C17 0.074(5) 0.058(5) 0.049(3) -0.021(3) -0.017(3) 0.021(4)
C18 0.053(4) 0.045(4) 0.078(4) 0.029(3) 0.009(3) -0.008(3)
C19 0.036(3) 0.047(3) 0.047(3) 0.009(3) 0.008(2) 0.022(3)
C20 0.292(14) 0.125(8) 0.084(5) 0.010(5) 0.015(7) 0.144(10)
C21 0.137(7) 0.119(7) 0.054(4) 0.033(4) 0.022(4) 0.086(6)
C22 0.029(3) 0.021(3) 0.040(3) 0.004(2) 0.002(2) 0.001(2)
C23 0.018(2) 0.027(3) 0.037(2) 0.009(2) 0.0023(19) 0.0012(19)
C24 0.018(2) 0.041(3) 0.046(3) 0.016(2) 0.005(2) 0.008(2)
C25 0.032(3) 0.040(3) 0.033(2) 0.016(2) 0.007(2) 0.007(2)

loop_
_atom_type_symbol
_atom_type_description
_atom_type_scat_dispersion_real
_atom_type_scat_dispersion_imag
_atom_type_scat_source
C C 0.0033 0.0016 'International Tables Vol C Tables 4.2.6.8 and 6.1.1.4'
H H 0.0000 0.0000 'International Tables Vol C Tables 4.2.6.8 and 6.1.1.4'
N N 0.0061 0.0033 'International Tables Vol C Tables 4.2.6.8 and 6.1.1.4'
Ni Ni 0.3393 1.1124 'International Tables Vol C Tables 4.2.6.8 and 6.1.1.4'
O O 0.0106 0.0060 'International Tables Vol C Tables 4.2.6.8 and 6.1.1.4'
Tb Tb -0.1723 4.1537 'International Tables Vol C Tables 4.2.6.8 and 6.1.1.4'

loop_
_geom_angle_atom_site_label_1
_geom_angle_atom_site_label_2
_geom_angle_atom_site_label_3
_geom_angle
_geom_angle_site_symmetry_1
_geom_angle_site_symmetry_3
O1 Tb1 Ni1 100.27(7) . .
O1 Tb1 O6 147.13(11) . .
O1 Tb1 O9 82.45(11) . .
O1 Tb1 O13 123.23(11) . .
O1 Tb1 N3 76.13(12) . .
O1 Tb1 N4 97.57(12) . .
O2 Tb1 Ni1 36.30(7) . .
O2 Tb1 O1 65.20(10) . .
O2 Tb1 O6 123.08(11) . .
O2 Tb1 O9 74.05(10) . .
O2 Tb1 O10 115.76(11) . .
O2 Tb1 O12 129.32(12) . .
O2 Tb1 O13 150.55(11) . .
O2 Tb1 N3 94.39(11) . .
O2 Tb1 N4 144.59(12) . .
O5 Tb1 Ni1 35.78(8) . .
O5 Tb1 O1 135.77(11) . .
O5 Tb1 O2 70.68(11) . .
O5 Tb1 O6 64.70(11) . .
O5 Tb1 O8 79.00(11) . .
O5 Tb1 O9 88.64(11) . .
O5 Tb1 O10 130.85(12) . .
O5 Tb1 O12 141.13(11) . .
O5 Tb1 O13 94.30(11) . .
O5 Tb1 N3 110.93(13) . .
O5 Tb1 N4 117.38(12) . .
O6 Tb1 Ni1 97.98(8) . .
O6 Tb1 N3 71.64(12) . .
O6 Tb1 N4 88.63(12) . .
O8 Tb1 Ni1 67.17(8) . .
O8 Tb1 O1 87.64(11) . .
O8 Tb1 O2 76.19(11) . .
O8 Tb1 O6 124.77(11) . .
O8 Tb1 O9 150.12(11) . .
O8 Tb1 O10 149.55(12) . .
O8 Tb1 O12 75.84(11) . .
O8 Tb1 O13 76.12(12) . .
O8 Tb1 N3 163.58(13) . .
O8 Tb1 N4 72.23(11) . .
O9 Tb1 Ni1 86.92(8) . .
O9 Tb1 O6 71.46(11) . .
O9 Tb1 O13 132.39(12) . .
O9 Tb1 N3 26.03(11) . .
O9 Tb1 N4 136.93(11) . .
O10 Tb1 Ni1 139.24(9) . .
O10 Tb1 O1 74.25(12) . .
O10 Tb1 O6 74.06(12) . .
O10 Tb1 O9 52.43(11) . .
O10 Tb1 O13 93.34(12) . .
O10 Tb1 N3 26.44(11) . .
O10 Tb1 N4 85.88(12) . .
O12 Tb1 Ni1 142.61(9) . .
O12 Tb1 O1 72.24(11) . .
O12 Tb1 O6 107.60(12) . .
O12 Tb1 O9 126.59(11) . .
O12 Tb1 O10 75.40(12) . .
O12 Tb1 O13 51.15(12) . .
O12 Tb1 N3 101.06(13) . .
O12 Tb1 N4 25.66(11) . .
O13 Tb1 Ni1 120.91(8) . .
O13 Tb1 O6 67.25(12) . .
O13 Tb1 N3 114.85(12) . .
O13 Tb1 N4 25.66(11) . .
N3 Tb1 Ni1 112.82(10) . .
N3 Tb1 N4 111.94(13) . .
N4 Tb1 Ni1 134.54(8) . .
O2 Ni1 Tb1 42.59(8) . .
O2 Ni1 N1 87.00(15) . .
O2 Ni1 N2 165.87(15) . .
O5 Ni1 Tb1 40.08(8) . .
O5 Ni1 O2 80.98(12) . .
O5 Ni1 N1 167.54(14) . .
O5 Ni1 N2 85.03(15) . .
O7 Ni1 Tb1 82.58(8) . .
O7 Ni1 O2 89.54(12) . .
O7 Ni1 O5 92.98(12) . .
O7 Ni1 O15 175.71(12) . .
O7 Ni1 N1 90.17(14) . .
O7 Ni1 N2 89.24(15) . .
O15 Ni1 Tb1 100.75(9) . .
O15 Ni1 O2 94.75(12) . .
O15 Ni1 O5 87.94(12) . .
O15 Ni1 N1 89.82(15) . .
O15 Ni1 N2 86.66(15) . .
N1 Ni1 Tb1 128.78(12) . .
N1 Ni1 N2 107.08(17) . .
N2 Ni1 Tb1 123.33(12) . .
C1 O1 Tb1 125.2(3) . .
C2 O1 Tb1 117.0(3) . .
C2 O1 C1 116.2(4) . .
Ni1 O2 Tb1 101.11(13) . .
C7 O2 Tb1 120.3(3) . .
C7 O2 Ni1 125.6(3) . .
C9 O3 N1 111.4(4) . .
N2 O4 C10 109.2(4) . .
Ni1 O5 Tb1 104.14(13) . .
C13 O5 Tb1 127.4(3) . .
C13 O5 Ni1 124.5(3) . .
C14 O6 Tb1 116.4(3) . .
C14 O6 C18 117.7(4) . .
C18 O6 Tb1 125.2(3) . .
C22 O7 Ni1 126.8(3) . .
C22 O8 Tb1 136.2(3) . .
N3 O9 Tb1 95.9(3) . .
N3 O10 Tb1 96.1(3) . .
N4 O12 Tb1 97.9(3) . .
N4 O13 Tb1 95.5(3) . .
C19 O15 Ni1 123.9(3) . .
O3 N1 Ni1 125.4(3) . .
C8 N1 Ni1 125.4(3) . .
C8 N1 O3 109.1(4) . .
O4 N2 Ni1 125.6(4) . .
C11 N2 Ni1 124.4(4) . .
C11 N2 O4 110.0(5) . .
O9 N3 Tb1 58.1(2) . .
O9 N3 O10 115.5(4) . .
O10 N3 Tb1 57.5(2) . .
O11 N3 Tb1 178.0(4) . .
O11 N3 O9 122.0(5) . .
O11 N3 O10 122.5(5) . .
O12 N4 Tb1 56.5(2) . .
O13 N4 Tb1 58.9(2) . .
O13 N4 O12 114.8(4) . .
O14 N4 Tb1 173.0(4) . .
O14 N4 O12 122.5(5) . .
O14 N4 O13 122.7(5) . .
C19 N5 C20 118.9(5) . .
C19 N5 C21 122.5(5) . .
C20 N5 C21 117.7(5) . .
O1 C1 H1A 109.5 . .
O1 C1 H1B 109.5 . .
O1 C1 H1C 109.5 . .
H1A C1 H1B 109.5 . .
H1A C1 H1C 109.5 . .
H1B C1 H1C 109.5 . .
O1 C2 C7 113.4(4) . .
C3 C2 O1 124.4(5) . .
C3 C2 C7 122.2(5) . .
C2 C3 H3 120.3 . .
C4 C3 C2 119.5(5) . .
C4 C3 H3 120.3 . .
C3 C4 H4 119.9 . .
C3 C4 C5 120.2(5) . .
C5 C4 H4 119.9 . .
C4 C5 H5 119.6 . .
C4 C5 C6 120.9(5) . .
C6 C5 H5 119.6 . .
C5 C6 C8 116.4(5) . .
C7 C6 C5 119.5(5) . .
C7 C6 C8 124.0(5) . .
O2 C7 C2 118.5(4) . .
O2 C7 C6 123.8(4) . .
C6 C7 C2 117.7(5) . .
N1 C8 C6 126.7(5) . .
N1 C8 H8 116.6 . .
C6 C8 H8 116.6 . .
O3 C9 H9A 109.0 . .
O3 C9 H9B 109.0 . .
O3 C9 C10 112.9(5) . .
H9A C9 H9B 107.8 . .
C10 C9 H9A 109.0 . .
C10 C9 H9B 109.0 . .
O4 C10 C9 113.7(5) . .
O4 C10 H10A 108.8 . .
O4 C10 H10B 108.8 . .
C9 C10 H10A 108.8 . .
C9 C10 H10B 108.8 . .
H10A C10 H10B 107.7 . .
N2 C11 H11 116.7 . .
N2 C11 C12 126.6(5) . .
C12 C11 H11 116.7 . .
C13 C12 C11 123.2(5) . .
C13 C12 C17 119.2(5) . .
C17 C12 C11 117.5(5) . .
O5 C13 C12 123.9(5) . .
O5 C13 C14 117.5(4) . .
C12 C13 C14 118.5(5) . .
O6 C14 C13 113.9(4) . .
O6 C14 C15 124.9(5) . .
C15 C14 C13 121.2(5) . .
C14 C15 H15 120.6 . .
C16 C15 C14 118.9(6) . .
C16 C15 H15 120.6 . .
C15 C16 H16 119.3 . .
C17 C16 C15 121.4(6) . .
C17 C16 H16 119.3 . .
C12 C17 H17 119.6 . .
C16 C17 C12 120.7(6) . .
C16 C17 H17 119.6 . .
O6 C18 H18A 109.5 . .
O6 C18 H18B 109.5 . .
O6 C18 H18C 109.5 . .
H18A C18 H18B 109.5 . .
H18A C18 H18C 109.5 . .
H18B C18 H18C 109.5 . .
O15 C19 N5 126.3(5) . .
O15 C19 H19 116.8 . .
N5 C19 H19 116.8 . .
N5 C20 H20A 109.5 . .
N5 C20 H20B 109.5 . .
N5 C20 H20C 109.5 . .
H20A C20 H20B 109.5 . .
H20A C20 H20C 109.5 . .
H20B C20 H20C 109.5 . .
N5 C21 H21A 109.5 . .
N5 C21 H21B 109.5 . .
N5 C21 H21C 109.5 . .
H21A C21 H21B 109.5 . .
H21A C21 H21C 109.5 . .
H21B C21 H21C 109.5 . .
O7 C22 O8 125.5(4) . .
O7 C22 C23 116.8(4) . .
O8 C22 C23 117.7(4) . .
C24 C23 C22 119.4(4) . .
C25 C23 C22 121.0(4) . .
C25 C23 C24 119.5(4) . .
C23 C24 H24 120.0 . .
C25 C24 C23 120.1(4) 2_665 .
C25 C24 H24 120.0 2_665 .
C23 C25 C24 120.4(4) . 2_665
C23 C25 H25 119.8 . .
C24 C25 H25 119.8 2_665 .

loop_
_geom_bond_atom_site_label_1
_geom_bond_atom_site_label_2
_geom_bond_distance
_geom_bond_site_symmetry_2
Tb1 Ni1 3.3985(6) .
Tb1 O1 2.464(3) .
Tb1 O2 2.344(3) .
Tb1 O5 2.256(3) .
Tb1 O6 2.540(3) .
Tb1 O8 2.304(3) .
Tb1 O9 2.472(3) .
Tb1 O10 2.456(3) .
Tb1 O12 2.448(3) .
Tb1 O13 2.502(3) .
Tb1 N3 2.896(4) .
Tb1 N4 2.909(4) .
Ni1 O2 2.050(3) .
Ni1 O5 2.049(3) .
Ni1 O7 2.023(3) .
Ni1 O15 2.045(3) .
Ni1 N1 2.105(4) .
Ni1 N2 2.106(4) .
O1 C1 1.450(5) .
O1 C2 1.387(6) .
O2 C7 1.333(5) .
O3 N1 1.417(5) .
O3 C9 1.411(7) .
O4 N2 1.426(5) .
O4 C10 1.437(7) .
O5 C13 1.326(5) .
O6 C14 1.383(6) .
O6 C18 1.452(5) .
O7 C22 1.261(5) .
O8 C22 1.266(5) .
O9 N3 1.278(5) .
O10 N3 1.297(5) .
O11 N3 1.208(5) .
O12 N4 1.272(5) .
O13 N4 1.266(5) .
O14 N4 1.198(5) .
O15 C19 1.229(5) .
N1 C8 1.274(6) .
N2 C11 1.286(7) .
N5 C19 1.284(6) .
N5 C20 1.412(8) .
N5 C21 1.431(7) .
C1 H1A 0.9600 .
C1 H1B 0.9600 .
C1 H1C 0.9600 .
C2 C3 1.377(7) .
C2 C7 1.404(6) .
C3 H3 0.9300 .
C3 C4 1.369(8) .
C4 H4 0.9300 .
C4 C5 1.378(7) .
C5 H5 0.9300 .
C5 C6 1.404(7) .
C6 C7 1.395(6) .
C6 C8 1.440(7) .
C8 H8 0.9300 .
C9 H9A 0.9700 .
C9 H9B 0.9700 .
C9 C10 1.504(8) .
C10 H10A 0.9700 .
C10 H10B 0.9700 .
C11 H11 0.9300 .
C11 C12 1.426(8) .
C12 C13 1.385(7) .
C12 C17 1.412(8) .
C13 C14 1.402(7) .
C14 C15 1.385(7) .
C15 H15 0.9300 .
C15 C16 1.374(8) .
C16 H16 0.9300 .
C16 C17 1.344(9) .
C17 H17 0.9300 .
C18 H18A 0.9600 .
C18 H18B 0.9600 .
C18 H18C 0.9600 .
C19 H19 0.9300 .
C20 H20A 0.9600 .
C20 H20B 0.9600 .
C20 H20C 0.9600 .
C21 H21A 0.9600 .
C21 H21B 0.9600 .
C21 H21C 0.9600 .
C22 C23 1.488(6) .
C23 C24 1.398(6) .
C23 C25 1.376(6) .
C24 H24 0.9300 .
C24 C25 1.382(6) 2_665
C25 C24 1.382(6) 2_665
C25 H25 0.9300 .

loop_
_geom_torsion_atom_site_label_1
_geom_torsion_atom_site_label_2
_geom_torsion_atom_site_label_3
_geom_torsion_atom_site_label_4
_geom_torsion
_geom_torsion_site_symmetry_4
Tb1 O1 C2 C3 164.6(4) .
Tb1 O1 C2 C7 -16.0(5) .
Tb1 O2 C7 C2 20.9(5) .
Tb1 O2 C7 C6 -160.4(3) .
Tb1 O5 C13 C12 175.4(3) .
Tb1 O5 C13 C14 -1.3(6) .
Tb1 O6 C14 C13 1.4(5) .
Tb1 O6 C14 C15 -178.5(4) .
Tb1 O8 C22 O7 -17.1(8) .
Tb1 O8 C22 C23 162.3(3) .
Tb1 O9 N3 O10 3.6(5) .
Tb1 O9 N3 O11 -177.6(5) .
Tb1 O10 N3 O9 -3.6(5) .
Tb1 O10 N3 O11 177.6(5) .
Tb1 O12 N4 O13 8.6(4) .
Tb1 O12 N4 O14 -171.7(4) .
Tb1 O13 N4 O12 -8.4(4) .
Tb1 O13 N4 O14 171.9(5) .
Ni1 O2 C7 C2 154.9(3) .
Ni1 O2 C7 C6 -26.4(6) .
Ni1 O5 C13 C12 -30.6(6) .
Ni1 O5 C13 C14 152.8(3) .
Ni1 O7 C22 O8 16.1(7) .
Ni1 O7 C22 C23 -163.3(3) .
Ni1 O15 C19 N5 170.2(4) .
Ni1 N1 C8 C6 -0.6(7) .
Ni1 N2 C11 C12 7.6(8) .
O1 C2 C3 C4 -179.4(4) .
O1 C2 C7 O2 -2.2(6) .
O1 C2 C7 C6 179.0(4) .
O3 N1 C8 C6 -178.6(4) .
O3 C9 C10 O4 -135.5(5) .
O4 N2 C11 C12 -174.0(5) .
O5 C13 C14 O6 -0.3(6) .
O5 C13 C14 C15 179.6(4) .
O6 C14 C15 C16 179.3(5) .
O7 C22 C23 C24 -9.2(7) .
O7 C22 C23 C25 168.1(4) .
O8 C22 C23 C24 171.4(4) .
O8 C22 C23 C25 -11.4(7) .
N1 O3 C9 C10 61.3(6) .
N2 O4 C10 C9 60.1(6) .
N2 C11 C12 C13 14.0(9) .
N2 C11 C12 C17 -168.9(5) .
C1 O1 C2 C3 -1.8(6) .
C1 O1 C2 C7 177.6(4) .
C2 C3 C4 C5 -1.2(8) .
C3 C2 C7 O2 177.3(4) .
C3 C2 C7 C6 -1.5(7) .
C3 C4 C5 C6 1.5(8) .
C4 C5 C6 C7 -1.9(8) .
C4 C5 C6 C8 -179.3(5) .
C5 C6 C7 O2 -176.9(4) .
C5 C6 C7 C2 1.8(7) .
C5 C6 C8 N1 -168.5(5) .
C7 C2 C3 C4 1.2(7) .
C7 C6 C8 N1 14.2(8) .
C8 C6 C7 O2 0.4(7) .
C8 C6 C7 C2 179.1(4) .
C9 O3 N1 Ni1 10.7(5) .
C9 O3 N1 C8 -171.4(4) .
C10 O4 N2 Ni1 16.0(5) .
C10 O4 N2 C11 -162.4(5) .
C11 C12 C13 O5 -1.9(8) .
C11 C12 C13 C14 174.7(5) .
C11 C12 C17 C16 -177.6(6) .
C12 C13 C14 O6 -177.1(4) .
C12 C13 C14 C15 2.8(7) .
C13 C12 C17 C16 -0.4(9) .
C13 C14 C15 C16 -0.6(8) .
C14 C15 C16 C17 -2.3(9) .
C15 C16 C17 C12 2.8(10) .
C17 C12 C13 O5 -178.9(5) .
C17 C12 C13 C14 -2.3(7) .
C18 O6 C14 C13 172.7(4) .
C18 O6 C14 C15 -7.2(7) .
C20 N5 C19 O15 8.4(10) .
C21 N5 C19 O15 177.2(6) .
C22 C23 C24 C25 178.1(4) 2_665
C22 C23 C25 C24 -178.0(4) 2_665
C24 C23 C25 C24 -0.8(8) 2_665
C25 C23 C24 C25 0.8(8) 2_665

loop_
_smtbx_masks_void_nr
_smtbx_masks_void_average_x
_smtbx_masks_void_average_y
_smtbx_masks_void_average_z
_smtbx_masks_void_volume
_smtbx_masks_void_count_electrons
1 0.000 0.000 0.000 11.9 0.3
2 0.361 0.271 0.692 167.3 0.5
3 -0.361 0.729 0.308 167.3 1.5
